data_1546396
loop_
_publ_author_name
'Landmann, Johannes'
'Hennig, Philipp T.'
'Ignat'ev, Nikolai'
'Finze, Maik'

_publ_section_title
;
 Borylation of Fluorinated Arenes with the Boron-centred Nucleophile
 B(CN)32&#x2212; -- a Unique Entry to Aryltricyanoborates
;
_journal_name_full 'Chem. Sci.'
_journal_paper_doi 10.1039/C7SC02249B
_journal_year 2017
_chemical_formula_moiety 'C9 H4 B F K N3'
_chemical_formula_sum 'C9 H4 B F K N3'
_chemical_formula_weight 223.06
_space_group_crystal_system monoclinic
_space_group_IT_number 14
_space_group_name_Hall '-P 2ybc'
_space_group_name_H-M_alt 'P 1 21/c 1'
_symmetry_space_group_name_Hall '-P 2ybc'
_symmetry_space_group_name_H-M 'P 1 21/c 1'
_atom_sites_solution_hydrogens difmap
_atom_sites_solution_primary iterative
_atom_sites_solution_secondary difmap
_audit_creation_method SHELXL-2014/7
_audit_update_record
;
2017-05-09 deposited with the CCDC.
2017-06-26 downloaded from the CCDC.
;
_cell_angle_alpha 90
_cell_angle_beta 100.954(4)
_cell_angle_gamma 90
_cell_formula_units_Z 4
_cell_length_a 11.3175(10)
_cell_length_b 12.5441(11)
_cell_length_c 7.3312(6)
_cell_measurement_reflns_used 3915
_cell_measurement_temperature 100(2)
_cell_measurement_theta_max 26.24
_cell_measurement_theta_min 3.25
_cell_volume 1021.83(15)
_computing_cell_refinement 'Saint+ ver. V8.34A (Bruker AXS)'
_computing_data_collection 'APEX2 ver. 2014.9 (Bruker AXS)'
_computing_data_reduction 'Saint+ ver. V8.34A (Bruker AXS)'
_computing_molecular_graphics 'ShelXLe (Huebschle et all, 2011)'
_computing_publication_material 'SHELXL-2014/7 (Sheldrick, 2014)'
_computing_structure_refinement 'SHELXL-2014/7 (Sheldrick, 2014)'
_computing_structure_solution 'SHELXT (Sheldrick, 2014)'
_diffrn_ambient_temperature 100(2)
_diffrn_detector 'CCD area detector (Apex2)'
_diffrn_measured_fraction_theta_full 1.000
_diffrn_measured_fraction_theta_max 0.998
_diffrn_measurement_device_type 'Bruker X8-APEX II'
_diffrn_measurement_method '\f and \w scans'
_diffrn_radiation_monochromator 'multi-layer mirror'
_diffrn_radiation_type MoK\a
_diffrn_radiation_wavelength 0.71073
_diffrn_reflns_av_R_equivalents 0.0495
_diffrn_reflns_av_unetI/netI 0.0374
_diffrn_reflns_Laue_measured_fraction_full 1.000
_diffrn_reflns_Laue_measured_fraction_max 0.998
_diffrn_reflns_limit_h_max 14
_diffrn_reflns_limit_h_min -14
_diffrn_reflns_limit_k_max 15
_diffrn_reflns_limit_k_min -15
_diffrn_reflns_limit_l_max 9
_diffrn_reflns_limit_l_min -9
_diffrn_reflns_number 13906
_diffrn_reflns_point_group_measured_fraction_full 1.000
_diffrn_reflns_point_group_measured_fraction_max 0.998
_diffrn_reflns_theta_full 26.000
_diffrn_reflns_theta_max 26.791
_diffrn_reflns_theta_min 1.833
_diffrn_source 'rotating-anode (Nonius FR-591)'
_exptl_absorpt_coefficient_mu 0.498
_exptl_absorpt_correction_T_max 0.7454
_exptl_absorpt_correction_T_min 0.6859
_exptl_absorpt_correction_type multi-scan
_exptl_absorpt_process_details 'SadAbs 2014/5 (Bruker AXS)'
_exptl_crystal_colour colourless
_exptl_crystal_density_diffrn 1.450
_exptl_crystal_description plate
_exptl_crystal_F_000 448
_exptl_crystal_size_max 0.150
_exptl_crystal_size_mid 0.100
_exptl_crystal_size_min 0.020
_refine_diff_density_max 0.329
_refine_diff_density_min -0.324
_refine_diff_density_rms 0.061
_refine_ls_extinction_method none
_refine_ls_goodness_of_fit_ref 1.063
_refine_ls_hydrogen_treatment refall
_refine_ls_matrix_type full
_refine_ls_number_parameters 152
_refine_ls_number_reflns 2185
_refine_ls_number_restraints 0
_refine_ls_restrained_S_all 1.063
_refine_ls_R_factor_all 0.0510
_refine_ls_R_factor_gt 0.0369
_refine_ls_shift/su_max 0.000
_refine_ls_shift/su_mean 0.000
_refine_ls_structure_factor_coef Fsqd
_refine_ls_weighting_details 'w=1/[\s^2^(Fo^2^)+(0.0375P)^2^+0.5529P] where P=(Fo^2^+2Fc^2^)/3'
_refine_ls_weighting_scheme calc
_refine_ls_wR_factor_gt 0.0820
_refine_ls_wR_factor_ref 0.0876
_reflns_Friedel_coverage 0.000
_reflns_number_gt 1792
_reflns_number_total 2185
_reflns_threshold_expression 'I > 2\s(I)'
_cod_data_source_file c7sc02249b2.cif
_cod_data_source_block JL094_JL_KB2b
_cod_database_code 1546396
_shelx_shelxl_version_number 2014/7
_shelx_space_group_comment
;
The symmetry employed for this shelxl refinement is uniquely defined
by the following loop, which should always be used as a source of
symmetry information in preference to the above space-group names.
They are only intended as comments.
;
_shelx_estimated_absorpt_t_min 0.929
_shelx_estimated_absorpt_t_max 0.990

loop_
_space_group_symop_operation_xyz
'x, y, z'
'-x, y+1/2, -z+1/2'
'-x, -y, -z'
'x, -y-1/2, z-1/2'

loop_
_atom_site_label
_atom_site_type_symbol
_atom_site_fract_x
_atom_site_fract_y
_atom_site_fract_z
_atom_site_U_iso_or_equiv
_atom_site_adp_type
_atom_site_occupancy
_atom_site_site_symmetry_order
_atom_site_calc_flag
K1 K -0.11498(4) 0.34471(3) 0.96954(6) 0.01727(13) Uani 1 1 d
N1 N 0.02033(15) 0.31972(13) 0.6898(2) 0.0196(4) Uani 1 1 d
C1 C 0.09095(17) 0.36525(15) 0.6278(3) 0.0155(4) Uani 1 1 d
B1 B 0.19081(19) 0.42784(17) 0.5418(3) 0.0153(4) Uani 1 1 d
F1 F 0.63771(11) 0.40613(12) 0.7545(2) 0.0471(4) Uani 1 1 d
C3 C 0.19655(16) 0.54669(15) 0.6247(3) 0.0160(4) Uani 1 1 d
N3 N 0.19712(15) 0.63109(13) 0.6844(2) 0.0206(4) Uani 1 1 d
C2 C 0.14371(16) 0.43661(14) 0.3217(3) 0.0154(4) Uani 1 1 d
N2 N 0.11012(15) 0.44224(12) 0.1642(2) 0.0204(4) Uani 1 1 d
C4 C 0.31761(18) 0.36540(16) 0.5894(3) 0.0183(4) Uani 1 1 d
C5 C 0.31800(19) 0.25478(17) 0.5671(3) 0.0230(5) Uani 1 1 d
H5 H 0.238(2) 0.2166(19) 0.523(3) 0.030(6) Uiso 1 1 d
C9 C 0.42714(19) 0.41643(18) 0.6511(3) 0.0239(5) Uani 1 1 d
H9 H 0.434(2) 0.494(2) 0.668(3) 0.035(7) Uiso 1 1 d
C8 C 0.53072(19) 0.35515(19) 0.6892(3) 0.0298(5) Uani 1 1 d
C7 C 0.5311(2) 0.24731(19) 0.6688(3) 0.0306(5) Uani 1 1 d
H7 H 0.608(2) 0.211(2) 0.700(4) 0.041(7) Uiso 1 1 d
C6 C 0.4232(2) 0.19666(19) 0.6066(3) 0.0294(5) Uani 1 1 d
H6 H 0.421(2) 0.118(2) 0.589(3) 0.029(6) Uiso 1 1 d

loop_
_atom_site_aniso_label
_atom_site_aniso_U_11
_atom_site_aniso_U_22
_atom_site_aniso_U_33
_atom_site_aniso_U_23
_atom_site_aniso_U_13
_atom_site_aniso_U_12
K1 0.0208(2) 0.0124(2) 0.0190(2) 0.00107(17) 0.00468(17) 0.00074(17)
N1 0.0198(9) 0.0155(8) 0.0241(10) -0.0031(7) 0.0054(8) -0.0012(7)
C1 0.0145(9) 0.0130(9) 0.0171(10) -0.0018(7) -0.0017(8) 0.0034(7)
B1 0.0160(11) 0.0108(10) 0.0190(11) -0.0003(8) 0.0032(9) -0.0003(8)
F1 0.0179(7) 0.0444(9) 0.0734(11) 0.0000(8) -0.0053(7) -0.0034(6)
C3 0.0109(9) 0.0183(10) 0.0180(10) 0.0011(8) 0.0003(8) -0.0018(7)
N3 0.0172(8) 0.0173(9) 0.0271(10) -0.0033(7) 0.0036(7) -0.0014(7)
C2 0.0124(9) 0.0072(9) 0.0262(12) -0.0005(7) 0.0028(8) -0.0004(7)
N2 0.0238(9) 0.0128(8) 0.0224(10) -0.0002(7) -0.0011(8) 0.0014(7)
C4 0.0191(10) 0.0190(10) 0.0166(10) 0.0020(8) 0.0031(8) 0.0011(8)
C5 0.0222(11) 0.0197(11) 0.0265(12) 0.0003(9) 0.0032(9) 0.0024(9)
C9 0.0212(11) 0.0209(11) 0.0295(12) 0.0033(9) 0.0043(9) -0.0002(8)
C8 0.0173(10) 0.0357(13) 0.0336(13) 0.0027(11) -0.0023(10) -0.0031(9)
C7 0.0244(12) 0.0329(13) 0.0340(14) 0.0057(10) 0.0042(10) 0.0132(10)
C6 0.0316(13) 0.0240(12) 0.0322(13) 0.0012(10) 0.0047(11) 0.0088(10)

loop_
_atom_type_symbol
_atom_type_description
_atom_type_scat_dispersion_real
_atom_type_scat_dispersion_imag
_atom_type_scat_source
C C 0.0033 0.0016 'International Tables Vol C Tables 4.2.6.8 and 6.1.1.4'
H H 0.0000 0.0000 'International Tables Vol C Tables 4.2.6.8 and 6.1.1.4'
B B 0.0013 0.0007 'International Tables Vol C Tables 4.2.6.8 and 6.1.1.4'
N N 0.0061 0.0033 'International Tables Vol C Tables 4.2.6.8 and 6.1.1.4'
F F 0.0171 0.0103 'International Tables Vol C Tables 4.2.6.8 and 6.1.1.4'
K K 0.2009 0.2494 'International Tables Vol C Tables 4.2.6.8 and 6.1.1.4'

loop_
_geom_angle_atom_site_label_1
_geom_angle_atom_site_label_2
_geom_angle_atom_site_label_3
_geom_angle
_geom_angle_site_symmetry_1
_geom_angle_site_symmetry_3
N1 K1 N2 78.70(5) . 3_566
N1 K1 N1 91.37(5) . 4_566
N2 K1 N1 145.35(5) 3_566 4_566
N1 K1 N3 165.97(5) . 3_567
N2 K1 N3 103.58(5) 3_566 3_567
N1 K1 N3 78.90(5) 4_566 3_567
N1 K1 N2 81.84(5) . 1_556
N2 K1 N2 72.86(5) 3_566 1_556
N1 K1 N2 72.90(5) 4_566 1_556
N3 K1 N2 85.61(5) 3_567 1_556
N1 K1 N3 78.29(5) . 2_546
N2 K1 N3 137.39(5) 3_566 2_546
N1 K1 N3 70.30(5) 4_566 2_546
N3 K1 N3 107.35(5) 3_567 2_546
N2 K1 N3 137.36(5) 1_556 2_546
N1 K1 F1 103.08(5) . 1_455
N2 K1 F1 70.12(5) 3_566 1_455
N1 K1 F1 144.38(5) 4_566 1_455
N3 K1 F1 90.61(5) 3_567 1_455
N2 K1 F1 140.72(4) 1_556 1_455
N3 K1 F1 80.88(4) 2_546 1_455
N1 K1 C2 68.69(5) . 3_566
N2 K1 C2 17.89(4) 3_566 3_566
N1 K1 C2 153.46(5) 4_566 3_566
N3 K1 C2 116.92(5) 3_567 3_566
N2 K1 C2 86.60(5) 1_556 3_566
N3 K1 C2 119.54(5) 2_546 3_566
F1 K1 C2 60.57(4) 1_455 3_566
N1 K1 K1 40.31(3) . 4_565
N2 K1 K1 102.60(4) 3_566 4_565
N1 K1 K1 89.78(4) 4_566 4_565
N3 K1 K1 148.02(4) 3_567 4_565
N2 K1 K1 119.71(3) 1_556 4_565
N3 K1 K1 40.92(4) 2_546 4_565
F1 K1 K1 81.34(3) 1_455 4_565
C2 K1 K1 85.89(3) 3_566 4_565
N1 K1 K1 129.85(4) . 4_566
N2 K1 K1 143.29(4) 3_566 4_566
N1 K1 K1 39.06(4) 4_566 4_566
N3 K1 K1 42.82(3) 3_567 4_566
N2 K1 K1 87.55(3) 1_556 4_566
N3 K1 K1 77.26(4) 2_546 4_566
F1 K1 K1 115.24(3) 1_455 4_566
C2 K1 K1 159.37(3) 3_566 4_566
K1 K1 K1 114.094(18) 4_565 4_566
N1 K1 K1 77.91(4) . 3_567
N2 K1 K1 37.08(3) 3_566 3_567
N1 K1 K1 108.53(4) 4_566 3_567
N3 K1 K1 95.47(4) 3_567 3_567
N2 K1 K1 35.78(3) 1_556 3_567
N3 K1 K1 156.13(4) 2_546 3_567
F1 K1 K1 106.28(3) 1_455 3_567
C2 K1 K1 51.71(3) 3_566 3_567
K1 K1 K1 116.499(12) 4_565 3_567
K1 K1 K1 117.611(12) 4_566 3_567
C1 N1 K1 139.04(14) . .
C1 N1 K1 118.22(14) . 4_565
K1 N1 K1 100.64(5) . 4_565
N1 C1 B1 179.3(2) . .
C1 B1 C2 107.80(16) . .
C1 B1 C3 106.66(16) . .
C2 B1 C3 107.38(15) . .
C1 B1 C4 110.00(16) . .
C2 B1 C4 111.28(16) . .
C3 B1 C4 113.46(16) . .
C8 F1 K1 136.65(13) . 1_655
N3 C3 B1 177.9(2) . .
C3 N3 K1 117.08(15) . 3_567
C3 N3 K1 134.91(15) . 2_556
K1 N3 K1 96.26(5) 3_567 2_556
N2 C2 B1 179.6(2) . .
N2 C2 K1 49.80(11) . 3_566
B1 C2 K1 130.59(11) . 3_566
C2 N2 K1 112.31(13) . 3_566
C2 N2 K1 123.64(14) . 1_554
K1 N2 K1 107.14(5) 3_566 1_554
C9 C4 C5 118.18(18) . .
C9 C4 B1 123.19(18) . .
C5 C4 B1 118.63(17) . .
C6 C5 C4 121.5(2) . .
C6 C5 H5 119.8(13) . .
C4 C5 H5 118.7(13) . .
C8 C9 C4 118.5(2) . .
C8 C9 H9 118.9(14) . .
C4 C9 H9 122.6(14) . .
C7 C8 F1 118.7(2) . .
C7 C8 C9 123.4(2) . .
F1 C8 C9 117.9(2) . .
C8 C7 C6 118.3(2) . .
C8 C7 H7 117.5(16) . .
C6 C7 H7 124.2(16) . .
C7 C6 C5 120.2(2) . .
C7 C6 H6 119.9(13) . .
C5 C6 H6 119.9(13) . .

loop_
_geom_bond_atom_site_label_1
_geom_bond_atom_site_label_2
_geom_bond_distance
_geom_bond_site_symmetry_2
K1 N1 2.8005(18) .
K1 N2 2.8508(17) 3_566
K1 N1 2.8753(17) 4_566
K1 N3 2.8788(18) 3_567
K1 N2 2.9398(18) 1_556
K1 N3 2.9868(18) 2_546
K1 F1 3.0392(14) 1_455
K1 C2 3.4532(19) 3_566
K1 K1 4.3684(5) 4_565
K1 K1 4.3684(5) 4_566
K1 K1 4.6593(9) 3_567
N1 C1 1.144(3) .
N1 K1 2.8753(17) 4_565
C1 B1 1.601(3) .
B1 C2 1.604(3) .
B1 C3 1.607(3) .
B1 C4 1.614(3) .
F1 C8 1.373(2) .
F1 K1 3.0392(14) 1_655
C3 N3 1.145(2) .
N3 K1 2.8787(18) 3_567
N3 K1 2.9867(17) 2_556
C2 N2 1.147(2) .
C2 K1 3.4532(19) 3_566
N2 K1 2.8508(17) 3_566
N2 K1 2.9397(17) 1_554
C4 C9 1.392(3) .
C4 C5 1.397(3) .
C5 C6 1.379(3) .
C5 H5 1.02(2) .
C9 C8 1.385(3) .
C9 H9 0.98(3) .
C8 C7 1.361(3) .
C7 C6 1.375(3) .
C7 H7 0.97(3) .
C6 H6 0.99(2) .
